data_7112060
loop_
_publ_author_name
'Yuan-Chao Pang'
'Xiufang Hou'
'Lei Qin'
'Chao Wu'
'Wei Xue'
'Yan-Zhen Zheng'
'Zhiping Zheng'
'Xiao-Ming Chen'

_publ_section_title
;
 Observation of allylic rearrangement in water-rich reaction
;
_journal_name_full Chem.Commun.
_journal_page_first 2910
_journal_paper_doi 10.1039/c3cc49287g
_journal_volume 50
_journal_year 2014
_chemical_formula_sum 'C16 H18 Mn2 O9'
_chemical_formula_weight 464.18
_chemical_name_systematic
; 
 ? 
;
_space_group_IT_number 2
_symmetry_cell_setting triclinic
_symmetry_space_group_name_Hall '-P 1'
_symmetry_space_group_name_H-M 'P -1'
_atom_sites_solution_hydrogens geom
_atom_sites_solution_primary direct
_atom_sites_solution_secondary difmap
_audit_creation_method SHELXL-97
_cell_angle_alpha 71.8910(10)
_cell_angle_beta 86.0530(10)
_cell_angle_gamma 71.7570(10)
_cell_formula_units_Z 2
_cell_length_a 7.5830(6)
_cell_length_b 9.8009(8)
_cell_length_c 13.5331(10)
_cell_measurement_temperature 293(2)
_cell_volume 907.46(12)
_computing_cell_refinement 'Bruker SMART'
_computing_data_collection 'Bruker SMART'
_computing_data_reduction 'Bruker SAINT'
_computing_molecular_graphics 'Bruker SHELXTL'
_computing_publication_material 'Bruker SHELXTL'
_computing_structure_refinement 'SHELXL-97 (Sheldrick, 1997)'
_computing_structure_solution 'SHELXS-97 (Sheldrick, 1990)'
_diffrn_ambient_temperature 293(2)
_diffrn_measured_fraction_theta_full 0.994
_diffrn_measured_fraction_theta_max 0.994
_diffrn_measurement_device_type 'CCD area detector'
_diffrn_measurement_method 'phi and omega scans'
_diffrn_radiation_monochromator graphite
_diffrn_radiation_source 'fine-focus sealed tube'
_diffrn_radiation_type MoK\a
_diffrn_radiation_wavelength 0.71073
_diffrn_reflns_av_R_equivalents 0.0205
_diffrn_reflns_av_sigmaI/netI 0.0267
_diffrn_reflns_limit_h_max 9
_diffrn_reflns_limit_h_min -9
_diffrn_reflns_limit_k_max 12
_diffrn_reflns_limit_k_min -12
_diffrn_reflns_limit_l_max 16
_diffrn_reflns_limit_l_min -16
_diffrn_reflns_number 9383
_diffrn_reflns_theta_full 26.00
_diffrn_reflns_theta_max 26.00
_diffrn_reflns_theta_min 2.36
_exptl_absorpt_coefficient_mu 1.439
_exptl_absorpt_correction_T_max 0.9186
_exptl_absorpt_correction_T_min 0.6560
_exptl_absorpt_correction_type multi-scan
_exptl_absorpt_process_details SADABS
_exptl_crystal_colour COLORLESS
_exptl_crystal_density_diffrn 1.699
_exptl_crystal_density_method 'not measured'
_exptl_crystal_description PRISM
_exptl_crystal_F_000 472
_exptl_crystal_size_max 0.32
_exptl_crystal_size_mid 0.26
_exptl_crystal_size_min 0.06
_refine_diff_density_max 0.359
_refine_diff_density_min -0.237
_refine_diff_density_rms 0.062
_refine_ls_extinction_method none
_refine_ls_goodness_of_fit_ref 1.047
_refine_ls_hydrogen_treatment mixed
_refine_ls_matrix_type full
_refine_ls_number_parameters 271
_refine_ls_number_reflns 3555
_refine_ls_number_restraints 7
_refine_ls_restrained_S_all 1.051
_refine_ls_R_factor_all 0.0323
_refine_ls_R_factor_gt 0.0289
_refine_ls_shift/su_max 0.001
_refine_ls_shift/su_mean 0.000
_refine_ls_structure_factor_coef Fsqd
_refine_ls_weighting_details 'calc w=1/[\s^2^(Fo^2^)+(0.0461P)^2^+0.2165P] where P=(Fo^2^+2Fc^2^)/3'
_refine_ls_weighting_scheme calc
_refine_ls_wR_factor_gt 0.0759
_refine_ls_wR_factor_ref 0.0779
_reflns_number_gt 3228
_reflns_number_total 3555
_reflns_threshold_expression >2sigma(I)
_cod_data_source_file c3cc49287g.txt
_cod_data_source_block mnm
_cod_original_sg_symbol_H-M P-1
_cod_database_code 7112060

loop_
_symmetry_equiv_pos_as_xyz
'x, y, z'
'-x, -y, -z'

loop_
_atom_site_label
_atom_site_type_symbol
_atom_site_fract_x
_atom_site_fract_y
_atom_site_fract_z
_atom_site_U_iso_or_equiv
_atom_site_adp_type
_atom_site_occupancy
_atom_site_symmetry_multiplicity
_atom_site_calc_flag
_atom_site_refinement_flags
_atom_site_disorder_assembly
_atom_site_disorder_group
Mn1 Mn 0.79069(4) 0.74844(3) 0.00158(2) 0.02509(10) Uani 1 1 d . . .
Mn2 Mn 1.28339(4) 0.84658(3) 0.02445(2) 0.02402(10) Uani 1 1 d . . .
O1 O 0.92830(18) 0.72365(17) -0.13441(11) 0.0330(3) Uani 1 1 d . . .
O2 O 1.1426(2) 0.80236(16) -0.08754(11) 0.0326(3) Uani 1 1 d . . .
O3 O 1.61913(18) 0.38849(15) -0.08895(12) 0.0353(3) Uani 1 1 d . . .
O4 O 1.31756(18) 0.42943(15) -0.06863(11) 0.0345(3) Uani 1 1 d . . .
O5 O 0.82645(17) 0.91559(14) 0.06037(9) 0.0223(3) Uani 1 1 d . . .
O6 O 1.09161(18) 0.84909(17) 0.15020(11) 0.0323(3) Uani 1 1 d . B .
O7 O 0.46775(17) 1.11258(15) 0.08649(11) 0.0297(3) Uani 1 1 d . . .
O8 O 0.4533(2) 0.87739(18) 0.12993(12) 0.0395(4) Uani 1 1 d . . .
O1W O 1.0222(2) 0.58506(18) 0.10739(14) 0.0390(4) Uani 1 1 d . . .
H1WA H 1.028(4) 0.494(3) 0.121(2) 0.047(7) Uiso 1 1 d . . .
H1WB H 1.125(5) 0.589(3) 0.098(2) 0.067(10) Uiso 1 1 d . . .
C1 C 1.2126(3) 0.6895(2) -0.22235(15) 0.0278(4) Uani 1 1 d . . .
C2 C 1.1436(3) 0.6917(3) -0.31019(18) 0.0478(6) Uani 1 1 d . . .
H2A H 1.0155 0.7301 -0.3216 0.057 Uiso 1 1 calc R . .
C3 C 1.2591(4) 0.6364(4) -0.3926(2) 0.0706(9) Uani 1 1 d . . .
H3A H 1.2654 0.7222 -0.4509 0.085 Uiso 1 1 calc R . .
H3B H 1.2001 0.5779 -0.4172 0.085 Uiso 1 1 calc R . .
C4 C 1.4555(4) 0.5392(4) -0.3519(2) 0.0664(8) Uani 1 1 d . . .
H4A H 1.4532 0.4399 -0.3092 0.080 Uiso 1 1 calc R . .
H4B H 1.5345 0.5272 -0.4100 0.080 Uiso 1 1 calc R . .
C5 C 1.5345(3) 0.6094(3) -0.28862(18) 0.0466(6) Uani 1 1 d . . .
H5A H 1.5365 0.7089 -0.3310 0.056 Uiso 1 1 calc R . .
H5B H 1.6612 0.5481 -0.2664 0.056 Uiso 1 1 calc R . .
C6 C 1.4170(3) 0.6222(2) -0.19288(15) 0.0269(4) Uani 1 1 d . . .
H6A H 1.4531 0.6889 -0.1628 0.032 Uiso 1 1 calc R . .
C7 C 1.0877(2) 0.7431(2) -0.14271(14) 0.0236(4) Uani 1 1 d . . .
C8 C 1.4530(3) 0.4680(2) -0.11068(15) 0.0243(4) Uani 1 1 d . . .
C9 C 0.6296(3) 0.9282(2) 0.23989(15) 0.0273(4) Uani 1 1 d . B .
C10 C 0.8151(3) 0.8845(2) 0.24265(15) 0.0309(4) Uani 1 1 d . B .
C11 C 0.9289(3) 0.8396(4) 0.34114(18) 0.0592(8) Uani 1 1 d D . .
H11A H 1.0275 0.8859 0.3273 0.071 Uiso 1 1 calc R A 1
H11B H 0.9855 0.7310 0.3644 0.071 Uiso 1 1 calc R A 1
C12 C 0.8069(6) 0.8893(9) 0.4277(3) 0.0625(17) Uani 0.699(10) 1 d PD B 1
H12A H 0.8761 0.8439 0.4937 0.075 Uiso 0.699(10) 1 calc PR B 1
H12B H 0.7713 0.9981 0.4116 0.075 Uiso 0.699(10) 1 calc PR B 1
C13 C 0.6345(12) 0.8392(10) 0.4351(8) 0.059(2) Uani 0.699(10) 1 d PD B 1
H13A H 0.6704 0.7318 0.4443 0.070 Uiso 0.699(10) 1 calc PR B 1
H13B H 0.5640 0.8581 0.4946 0.070 Uiso 0.699(10) 1 calc PR B 1
C12' C 0.8157(13) 0.7742(19) 0.4376(6) 0.064(4) Uani 0.301(10) 1 d PD B 2
H12C H 0.7888 0.6862 0.4324 0.077 Uiso 0.301(10) 1 calc PR B 2
H12D H 0.8832 0.7476 0.5027 0.077 Uiso 0.301(10) 1 calc PR B 2
C13' C 0.638(3) 0.9059(19) 0.4289(17) 0.064(5) Uani 0.301(10) 1 d PD B 2
H13C H 0.6691 0.9977 0.4197 0.077 Uiso 0.301(10) 1 calc PR B 2
H13D H 0.5698 0.8866 0.4925 0.077 Uiso 0.301(10) 1 calc PR B 2
C14 C 0.5160(3) 0.9260(3) 0.33614(17) 0.0425(6) Uani 1 1 d . . .
H14A H 0.4205 0.8801 0.3343 0.051 Uiso 1 1 calc R B 1
H14B H 0.4549 1.0288 0.3365 0.051 Uiso 1 1 calc R B 1
C15 C 0.9205(3) 0.8819(2) 0.14596(15) 0.0243(4) Uani 1 1 d . . .
C16 C 0.5106(2) 0.9753(2) 0.14330(14) 0.0247(4) Uani 1 1 d . . .

loop_
_atom_site_aniso_label
_atom_site_aniso_U_11
_atom_site_aniso_U_22
_atom_site_aniso_U_33
_atom_site_aniso_U_23
_atom_site_aniso_U_13
_atom_site_aniso_U_12
Mn1 0.01988(16) 0.02333(17) 0.03349(18) -0.00936(13) -0.00138(12) -0.00746(12)
Mn2 0.01870(16) 0.02284(16) 0.03122(18) -0.00747(12) -0.00176(12) -0.00759(12)
O1 0.0196(7) 0.0407(8) 0.0422(8) -0.0168(7) 0.0036(6) -0.0105(6)
O2 0.0334(8) 0.0324(8) 0.0375(8) -0.0168(6) -0.0015(6) -0.0107(6)
O3 0.0197(7) 0.0261(7) 0.0556(9) -0.0056(7) -0.0048(6) -0.0064(6)
O4 0.0245(7) 0.0298(7) 0.0465(9) -0.0055(6) 0.0062(6) -0.0118(6)
O5 0.0184(6) 0.0234(6) 0.0255(7) -0.0088(5) -0.0003(5) -0.0053(5)
O6 0.0163(7) 0.0429(8) 0.0367(8) -0.0129(7) 0.0001(6) -0.0069(6)
O7 0.0199(7) 0.0303(8) 0.0347(8) -0.0087(6) -0.0007(6) -0.0026(6)
O8 0.0401(9) 0.0469(9) 0.0394(8) -0.0080(7) -0.0078(7) -0.0272(8)
O1W 0.0235(8) 0.0270(8) 0.0632(11) -0.0034(7) -0.0103(7) -0.0111(6)
C1 0.0223(9) 0.0302(10) 0.0295(10) -0.0094(8) 0.0005(8) -0.0057(8)
C2 0.0334(12) 0.0676(17) 0.0390(13) -0.0215(12) -0.0040(10) -0.0044(11)
C3 0.0604(18) 0.107(3) 0.0430(15) -0.0405(16) -0.0017(13) -0.0056(17)
C4 0.0592(18) 0.086(2) 0.0450(15) -0.0345(15) 0.0132(13) 0.0025(16)
C5 0.0327(12) 0.0543(15) 0.0385(13) -0.0038(11) 0.0121(10) -0.0064(11)
C6 0.0219(9) 0.0264(10) 0.0303(10) -0.0070(8) 0.0021(8) -0.0063(8)
C7 0.0207(9) 0.0198(9) 0.0267(9) -0.0035(7) -0.0019(7) -0.0043(7)
C8 0.0214(9) 0.0244(9) 0.0304(10) -0.0119(8) -0.0003(7) -0.0077(7)
C9 0.0254(10) 0.0317(10) 0.0261(10) -0.0093(8) 0.0020(8) -0.0104(8)
C10 0.0247(10) 0.0423(12) 0.0252(10) -0.0088(9) -0.0022(8) -0.0106(9)
C11 0.0340(13) 0.104(2) 0.0313(12) -0.0147(14) -0.0079(10) -0.0138(14)
C12 0.052(3) 0.103(5) 0.029(2) -0.020(2) -0.0069(17) -0.015(3)
C13 0.055(3) 0.084(5) 0.026(2) -0.007(4) 0.0093(18) -0.018(4)
C12' 0.054(6) 0.098(11) 0.021(4) -0.001(5) -0.003(4) -0.011(6)
C13' 0.061(8) 0.102(14) 0.026(7) -0.024(11) 0.006(5) -0.017(10)
C14 0.0326(12) 0.0621(15) 0.0331(12) -0.0155(11) 0.0093(9) -0.0160(11)
C15 0.0201(9) 0.0213(9) 0.0308(10) -0.0074(8) -0.0013(7) -0.0055(7)
C16 0.0150(8) 0.0341(11) 0.0255(9) -0.0093(8) 0.0047(7) -0.0090(8)

loop_
_atom_type_symbol
_atom_type_description
_atom_type_scat_dispersion_real
_atom_type_scat_dispersion_imag
_atom_type_scat_source
C C 0.0033 0.0016 'International Tables Vol C Tables 4.2.6.8 and 6.1.1.4'
H H 0.0000 0.0000 'International Tables Vol C Tables 4.2.6.8 and 6.1.1.4'
O O 0.0106 0.0060 'International Tables Vol C Tables 4.2.6.8 and 6.1.1.4'
Mn Mn 0.3368 0.7283 'International Tables Vol C Tables 4.2.6.8 and 6.1.1.4'

loop_
_geom_angle_atom_site_label_1
_geom_angle_atom_site_label_2
_geom_angle_atom_site_label_3
_geom_angle
_geom_angle_site_symmetry_1
_geom_angle_site_symmetry_3
O4 Mn1 O1 110.25(6) 2_765 .
O4 Mn1 O5 131.32(6) 2_765 .
O1 Mn1 O5 117.28(5) . .
O4 Mn1 O7 91.93(5) 2_765 2_675
O1 Mn1 O7 91.44(5) . 2_675
O5 Mn1 O7 96.66(5) . 2_675
O4 Mn1 O1W 78.65(6) 2_765 .
O1 Mn1 O1W 94.75(6) . .
O5 Mn1 O1W 87.40(6) . .
O7 Mn1 O1W 170.07(6) 2_675 .
O3 Mn2 O2 85.08(6) 2_865 .
O3 Mn2 O8 91.88(6) 2_865 1_655
O2 Mn2 O8 173.40(6) . 1_655
O3 Mn2 O6 87.53(6) 2_865 .
O2 Mn2 O6 103.33(5) . .
O8 Mn2 O6 82.35(6) 1_655 .
O3 Mn2 O5 172.52(6) 2_865 2_775
O2 Mn2 O5 87.76(5) . 2_775
O8 Mn2 O5 95.01(5) 1_655 2_775
O6 Mn2 O5 96.26(5) . 2_775
O3 Mn2 O7 100.21(5) 2_865 2_775
O2 Mn2 O7 94.23(5) . 2_775
O8 Mn2 O7 80.52(5) 1_655 2_775
O6 Mn2 O7 161.40(5) . 2_775
O5 Mn2 O7 78.12(5) 2_775 2_775
C7 O1 Mn1 115.05(12) . .
C7 O2 Mn2 165.19(13) . .
C8 O3 Mn2 126.48(12) . 2_865
C8 O4 Mn1 146.51(13) . 2_765
C15 O5 Mn1 122.48(11) . .
C15 O5 Mn2 116.39(11) . 2_775
Mn1 O5 Mn2 121.07(6) . 2_775
C15 O6 Mn2 128.52(13) . .
C16 O7 Mn1 128.44(12) . 2_675
C16 O7 Mn2 110.09(11) . 2_775
Mn1 O7 Mn2 107.23(6) 2_675 2_775
C16 O8 Mn2 140.70(14) . 1_455
Mn1 O1W H1WA 115.5(18) . .
Mn1 O1W H1WB 121(2) . .
H1WA O1W H1WB 107(3) . .
C2 C1 C7 120.88(18) . .
C2 C1 C6 122.61(18) . .
C7 C1 C6 116.33(16) . .
C1 C2 C3 124.1(2) . .
C1 C2 H2A 118.0 . .
C3 C2 H2A 118.0 . .
C2 C3 C4 111.8(2) . .
C2 C3 H3A 109.3 . .
C4 C3 H3A 109.3 . .
C2 C3 H3B 109.3 . .
C4 C3 H3B 109.3 . .
H3A C3 H3B 107.9 . .
C5 C4 C3 111.1(2) . .
C5 C4 H4A 109.4 . .
C3 C4 H4A 109.4 . .
C5 C4 H4B 109.4 . .
C3 C4 H4B 109.4 . .
H4A C4 H4B 108.0 . .
C4 C5 C6 110.4(2) . .
C4 C5 H5A 109.6 . .
C6 C5 H5A 109.6 . .
C4 C5 H5B 109.6 . .
C6 C5 H5B 109.6 . .
H5A C5 H5B 108.1 . .
C1 C6 C8 109.86(16) . .
C1 C6 C5 111.19(17) . .
C8 C6 C5 110.75(16) . .
C1 C6 H6A 108.3 . .
C8 C6 H6A 108.3 . .
C5 C6 H6A 108.3 . .
O2 C7 O1 122.99(18) . .
O2 C7 C1 119.48(17) . .
O1 C7 C1 117.53(17) . .
O4 C8 O3 124.01(18) . .
O4 C8 C6 118.66(16) . .
O3 C8 C6 117.32(16) . .
C10 C9 C16 124.62(17) . .
C10 C9 C14 122.99(18) . .
C16 C9 C14 112.28(16) . .
C9 C10 C15 120.76(17) . .
C9 C10 C11 122.82(19) . .
C15 C10 C11 116.39(17) . .
C10 C11 C12 111.0(2) . .
C10 C11 C12' 109.1(4) . .
C12 C11 C12' 40.1(5) . .
C10 C11 H11A 109.4 . .
C12 C11 H11A 109.4 . .
C12' C11 H11A 138.3 . .
C10 C11 H11B 109.4 . .
C12 C11 H11B 109.4 . .
C12' C11 H11B 73.0 . .
H11A C11 H11B 108.0 . .
C13 C12 C11 108.7(6) . .
C13 C12 H12A 110.0 . .
C11 C12 H12A 110.0 . .
C13 C12 H12B 110.0 . .
C11 C12 H12B 110.0 . .
H12A C12 H12B 108.3 . .
C14 C13 C12 109.2(6) . .
C14 C13 H13A 109.8 . .
C12 C13 H13A 109.8 . .
C14 C13 H13B 109.8 . .
C12 C13 H13B 109.8 . .
H13A C13 H13B 108.3 . .
C13' C12' C11 102.7(13) . .
C13' C12' H12C 111.2 . .
C11 C12' H12C 111.2 . .
C13' C12' H12D 111.2 . .
C11 C12' H12D 111.2 . .
H12C C12' H12D 109.1 . .
C12' C13' C14 110.0(13) . .
C12' C13' H13C 109.7 . .
C14 C13' H13C 109.7 . .
C12' C13' H13D 109.7 . .
C14 C13' H13D 109.7 . .
H13C C13' H13D 108.2 . .
C9 C14 C13 112.0(4) . .
C9 C14 C13' 110.5(8) . .
C13 C14 C13' 24.2(7) . .
C9 C14 H14A 109.2 . .
C13 C14 H14A 109.2 . .
C13' C14 H14A 128.9 . .
C9 C14 H14B 109.2 . .
C13 C14 H14B 109.2 . .
C13' C14 H14B 88.0 . .
H14A C14 H14B 107.9 . .
O6 C15 O5 123.07(17) . .
O6 C15 C10 119.14(17) . .
O5 C15 C10 117.79(16) . .
O8 C16 O7 125.61(18) . .
O8 C16 C9 115.80(17) . .
O7 C16 C9 118.43(17) . .

loop_
_geom_bond_atom_site_label_1
_geom_bond_atom_site_label_2
_geom_bond_distance
_geom_bond_site_symmetry_2
Mn1 O4 2.0848(14) 2_765
Mn1 O1 2.0952(14) .
Mn1 O5 2.1232(13) .
Mn1 O7 2.1812(13) 2_675
Mn1 O1W 2.2039(16) .
Mn2 O3 2.0949(14) 2_865
Mn2 O2 2.1318(14) .
Mn2 O8 2.1338(14) 1_655
Mn2 O6 2.1620(14) .
Mn2 O5 2.1674(13) 2_775
Mn2 O7 2.3843(13) 2_775
O1 C7 1.274(2) .
O2 C7 1.238(2) .
O3 C8 1.255(2) .
O3 Mn2 2.0949(14) 2_865
O4 C8 1.245(2) .
O4 Mn1 2.0848(14) 2_765
O5 C15 1.299(2) .
O5 Mn2 2.1674(13) 2_775
O6 C15 1.236(2) .
O7 C16 1.274(2) .
O7 Mn1 2.1812(13) 2_675
O7 Mn2 2.3843(13) 2_775
O8 C16 1.234(2) .
O8 Mn2 2.1338(14) 1_455
O1W H1WA 0.84(3) .
O1W H1WB 0.80(3) .
C1 C2 1.323(3) .
C1 C7 1.495(3) .
C1 C6 1.510(3) .
C2 C3 1.499(3) .
C2 H2A 0.9300 .
C3 C4 1.526(4) .
C3 H3A 0.9700 .
C3 H3B 0.9700 .
C4 C5 1.503(4) .
C4 H4A 0.9700 .
C4 H4B 0.9700 .
C5 C6 1.536(3) .
C5 H5A 0.9700 .
C5 H5B 0.9700 .
C6 C8 1.528(3) .
C6 H6A 0.9800 .
C9 C10 1.336(3) .
C9 C16 1.504(3) .
C9 C14 1.510(3) .
C10 C15 1.488(3) .
C10 C11 1.507(3) .
C11 C12 1.546(4) .
C11 C12' 1.588(9) .
C11 H11A 0.9700 .
C11 H11B 0.9700 .
C12 C13 1.522(8) .
C12 H12A 0.9700 .
C12 H12B 0.9700 .
C13 C14 1.518(10) .
C13 H13A 0.9700 .
C13 H13B 0.9700 .
C12' C13' 1.528(14) .
C12' H12C 0.9700 .
C12' H12D 0.9700 .
C13' C14 1.54(2) .
C13' H13C 0.9700 .
C13' H13D 0.9700 .
C14 H14A 0.9700 .
C14 H14B 0.9700 .
